data_1552113
loop_
_publ_author_name
'Liu, Qilin'
'Mao, Pu'
'Yuan, Jinwei'
'Xiao, Yongmei'
'Yang, Liangru'

_publ_section_title
;
 Dibromido[<i>N</i>-(1-diethylamino-1-oxo-3-phenylpropan-2-yl)-<i>N</i>'-(pyridin-2-yl)imidazol-2-ylidene]palladium(II)
 dichloromethane monosolvate
;
_journal_coeditor_code RZ4032
_journal_issue 7
_journal_name_full IUCrData
_journal_page_first x190899
_journal_paper_doi 10.1107/S241431461900899X
_journal_volume 4
_journal_year 2019
_chemical_absolute_configuration ad
_chemical_formula_iupac '[Pd Br2 (C21 H24 N4 O)], C H2 Cl2'
_chemical_formula_moiety 'C21 H24 Br2 N4 O Pd, C H2 Cl2'
_chemical_formula_sum 'C22 H26 Br2 Cl2 N4 O Pd'
_chemical_formula_weight 699.59
_chemical_name_systematic
'Dibromido[<i>N</i>-(1-diethylamino-1-oxo-3-phenylpropan-2-yl)-<i>N</i>'-(pyridin-2-yl)imidazol-2-ylidene]palladium(II) dichloromethane monosolvate'
_space_group_crystal_system orthorhombic
_space_group_IT_number 19
_space_group_name_Hall 'P 2ac 2ab'
_space_group_name_H-M_alt 'P 21 21 21'
_symmetry_space_group_name_Hall 'P 2ac 2ab'
_symmetry_space_group_name_H-M 'P 21 21 21'
_atom_sites_solution_hydrogens geom
_atom_sites_solution_primary iterative
_audit_creation_method
;
Olex2 1.2
(compiled 2018.05.29 svn.r3508 for OlexSys, GUI svn.r5506)
;
_cell_angle_alpha 90
_cell_angle_beta 90
_cell_angle_gamma 90
_cell_formula_units_Z 4
_cell_length_a 17.6670(4)
_cell_length_b 12.8871(3)
_cell_length_c 11.7476(3)
_cell_measurement_reflns_used 2891
_cell_measurement_temperature 293(2)
_cell_measurement_theta_max 70.5940
_cell_measurement_theta_min 3.8150
_cell_volume 2674.65(11)
_computing_cell_refinement
;
CrysAlisPro (Agilent, 2014)
;
_computing_data_collection
;
CrysAlisPro (Agilent, 2014)
;
_computing_data_reduction
;
CrysAlisPro (Agilent, 2014)
;
_computing_molecular_graphics
;
<i>OLEX2</i> (Dolomanov <i>et al.</i>,  2009)
;
_computing_publication_material
;
<i>OLEX2</i> (Dolomanov <i>et al.</i>,  2009)
;
_computing_structure_refinement
;
SHELXL (Sheldrick, 2015)
;
_computing_structure_solution
;
SUPERFLIP (Palatinus & Chapuis, 2007; Palatinus & van der Lee,
2008;
Palatinus <i>et al.</i>,  2012)
;
_diffrn_ambient_temperature 293(2)
_diffrn_detector 'CCD plate'
_diffrn_detector_area_resol_mean 16.2312
_diffrn_measured_fraction_theta_full 0.999
_diffrn_measured_fraction_theta_max 0.999
_diffrn_measurement_device 'four-circle diffractometer'
_diffrn_measurement_device_type 'Agilent Xcalibur Eos Gemini'
_diffrn_measurement_method '\w scans'
_diffrn_radiation_monochromator graphite
_diffrn_radiation_probe x-ray
_diffrn_radiation_type CuK\a
_diffrn_radiation_wavelength 1.54184
_diffrn_reflns_av_R_equivalents 0.0389
_diffrn_reflns_av_unetI/netI 0.0562
_diffrn_reflns_limit_h_max 21
_diffrn_reflns_limit_h_min -10
_diffrn_reflns_limit_k_max 9
_diffrn_reflns_limit_k_min -15
_diffrn_reflns_limit_l_max 14
_diffrn_reflns_limit_l_min -12
_diffrn_reflns_number 7177
_diffrn_reflns_theta_full 67.071
_diffrn_reflns_theta_max 67.071
_diffrn_reflns_theta_min 4.246
_diffrn_source 'Enhance (Cu) X-ray Source'
_exptl_absorpt_coefficient_mu 11.107
_exptl_absorpt_correction_T_max 0.607
_exptl_absorpt_correction_T_min 0.149
_exptl_absorpt_correction_type gaussian
_exptl_absorpt_process_details
;
(CrysAlis PRO; Agilent, 2014)
;
_exptl_crystal_colour 'light yellow'
_exptl_crystal_density_diffrn 1.737
_exptl_crystal_description ' '
_exptl_crystal_F_000 1376
_exptl_crystal_size_max 0.3281
_exptl_crystal_size_mid 0.1708
_exptl_crystal_size_min 0.0673
_refine_diff_density_max 1.011
_refine_diff_density_min -0.441
_refine_ls_abs_structure_details
;
Flack <i>x</i> determined using 1279 quotients
[(<i>I</i>^+^)-(<i>I</i>^-^)]/[(<i>I</i>^+^)+(<i>I</i>^-^)]
(Parsons <i>et al.</i>,  2013)
;
_refine_ls_abs_structure_Flack -0.009(13)
_refine_ls_extinction_method none
_refine_ls_goodness_of_fit_ref 1.031
_refine_ls_hydrogen_treatment constr
_refine_ls_matrix_type full
_refine_ls_number_parameters 267
_refine_ls_number_reflns 4332
_refine_ls_number_restraints 0
_refine_ls_restrained_S_all 1.031
_refine_ls_R_factor_all 0.0551
_refine_ls_R_factor_gt 0.0486
_refine_ls_shift/su_max 0.000
_refine_ls_shift/su_mean 0.000
_refine_ls_structure_factor_coef Fsqd
_refine_ls_weighting_details 'w=1/[\s^2^(Fo^2^)+(0.0803P)^2^+0.2381P] where P=(Fo^2^+2Fc^2^)/3'
_refine_ls_weighting_scheme calc
_refine_ls_wR_factor_gt 0.1293
_refine_ls_wR_factor_ref 0.1379
_reflns_number_gt 3852
_reflns_number_total 4332
_reflns_threshold_expression 'I > 2\s(I)'
_cod_data_source_file rz4032sup1.cif
_cod_data_source_block I
_cod_database_code 1552113
_shelx_space_group_comment
;
The symmetry employed for this shelxl refinement is uniquely defined
by the following loop, which should always be used as a source of
symmetry information in preference to the above space-group names.
They are only intended as comments.
;

loop_
_space_group_symop_operation_xyz
'x, y, z'
'-x+1/2, -y, z+1/2'
'x+1/2, -y+1/2, -z'
'-x, y+1/2, -z+1/2'

loop_
_atom_site_type_symbol
_atom_site_label
_atom_site_fract_x
_atom_site_fract_y
_atom_site_fract_z
_atom_site_U_iso_or_equiv
_atom_site_adp_type
_atom_site_calc_flag
_atom_site_occupancy
Br Br1 0.59851(6) 0.56133(8) 0.49147(12) 0.0705(3) Uani d 1
Br Br2 0.60329(6) 0.82311(9) 0.4899(2) 0.0984(6) Uani d 1
C C5 0.3460(3) 0.6459(4) 0.4318(7) 0.072(3) Uani d 1
C C4 0.2814(3) 0.5863(7) 0.4143(9) 0.092(4) Uani d 1
H H4 0.2352 0.6185 0.4005 0.110 Uiso calc 1
C C3 0.2860(4) 0.4787(6) 0.4174(10) 0.099(5) Uani d 1
H H3 0.2428 0.4389 0.4056 0.119 Uiso calc 1
C C2 0.3550(5) 0.4306(4) 0.4379(9) 0.096(4) Uani d 1
H H2 0.3581 0.3586 0.4400 0.115 Uiso calc 1
C C1 0.4196(4) 0.4901(5) 0.4554(8) 0.081(3) Uani d 1
H H1 0.4658 0.4580 0.4692 0.098 Uiso calc 1
N N1 0.4151(3) 0.5978(5) 0.4524(6) 0.064(2) Uani d 1
C C6 0.4184(5) 0.7990(9) 0.4476(8) 0.060(2) Uani d 1
C C7 0.2929(7) 0.8202(11) 0.4163(13) 0.086(4) Uani d 1
H H7 0.2423 0.8042 0.4026 0.104 Uiso calc 1
C C8 0.3227(7) 0.9141(11) 0.4248(13) 0.083(4) Uani d 1
H H8 0.2966 0.9766 0.4203 0.100 Uiso calc 1
C C9 0.4565(7) 0.9878(8) 0.4515(9) 0.061(2) Uani d 1
H H9 0.5008 0.9641 0.4944 0.074 Uiso calc 1
C C10 0.4826(9) 1.0268(10) 0.3327(10) 0.081(4) Uani d 1
H H10A 0.5024 0.9687 0.2892 0.097 Uiso calc 1
H H10B 0.4394 1.0546 0.2918 0.097 Uiso calc 1
C C11 0.5431(6) 1.1098(6) 0.3424(8) 0.083(4) Uani d 1
C C16 0.6182(6) 1.0813(6) 0.3583(10) 0.104(5) Uani d 1
H H16 0.6317 1.0116 0.3589 0.125 Uiso calc 1
C C15 0.6733(5) 1.1572(10) 0.3732(12) 0.145(9) Uani d 1
H H15 0.7236 1.1381 0.3838 0.174 Uiso calc 1
C C14 0.6532(7) 1.2614(9) 0.3722(11) 0.124(7) Uani d 1
H H14 0.6901 1.3122 0.3822 0.149 Uiso calc 1
C C13 0.5781(8) 1.2899(5) 0.3563(9) 0.114(6) Uani d 1
H H13 0.5647 1.3597 0.3556 0.137 Uiso calc 1
C C12 0.5230(6) 1.2141(7) 0.3414(8) 0.096(5) Uani d 1
H H12 0.4727 1.2331 0.3307 0.116 Uiso calc 1
C C17 0.4186(7) 1.0784(8) 0.5167(11) 0.069(3) Uani d 1
C C18 0.4815(7) 1.0208(10) 0.6941(9) 0.074(3) Uani d 1
H H18A 0.4820 0.9524 0.6597 0.089 Uiso calc 1
H H18B 0.4592 1.0140 0.7692 0.089 Uiso calc 1
C C19 0.5616(10) 1.0567(14) 0.7076(17) 0.118(6) Uani d 1
H H19A 0.5861 1.0570 0.6346 0.177 Uiso calc 1
H H19B 0.5881 1.0105 0.7579 0.177 Uiso calc 1
H H19C 0.5621 1.1255 0.7388 0.177 Uiso calc 1
C C20 0.3960(13) 1.1763(13) 0.6898(12) 0.120(7) Uani d 1
H H20A 0.3452 1.1870 0.6607 0.144 Uiso calc 1
H H20B 0.3921 1.1579 0.7696 0.144 Uiso calc 1
C C21 0.4391(16) 1.2722(13) 0.679(2) 0.179(13) Uani d 1
H H21A 0.4528 1.2822 0.6003 0.269 Uiso calc 1
H H21B 0.4840 1.2679 0.7242 0.269 Uiso calc 1
H H21C 0.4087 1.3295 0.7038 0.269 Uiso calc 1
N N2 0.3517(5) 0.7504(7) 0.4316(8) 0.066(2) Uani d 1
N N3 0.4022(5) 0.9018(7) 0.4421(8) 0.065(2) Uani d 1
N N4 0.4331(6) 1.0885(8) 0.6254(8) 0.072(3) Uani d 1
O O1 0.3743(6) 1.1351(7) 0.4652(7) 0.090(3) Uani d 1
Pd Pd1 0.50333(3) 0.70009(5) 0.46982(5) 0.0533(2) Uani d 1
C C22 0.7655(10) 0.3250(16) 0.7695(17) 0.121(6) Uani d 1
H H22A 0.8019 0.3344 0.8304 0.146 Uiso calc 1
H H22B 0.7934 0.3225 0.6984 0.146 Uiso calc 1
Cl Cl1 0.7074(5) 0.4286(8) 0.7666(10) 0.253(6) Uani d 1
Cl Cl2 0.7195(5) 0.2046(6) 0.7892(5) 0.186(3) Uani d 1

loop_
_atom_site_aniso_label
_atom_site_aniso_U_11
_atom_site_aniso_U_22
_atom_site_aniso_U_33
_atom_site_aniso_U_12
_atom_site_aniso_U_13
_atom_site_aniso_U_23
Br1 0.0626(6) 0.0614(6) 0.0876(8) 0.0079(4) -0.0037(6) -0.0007(5)
Br2 0.0518(5) 0.0620(6) 0.1813(18) -0.0015(4) -0.0171(9) 0.0036(9)
C5 0.039(4) 0.099(8) 0.076(7) 0.001(5) 0.012(5) -0.017(6)
C4 0.058(6) 0.111(10) 0.107(10) -0.012(6) 0.011(7) -0.037(9)
C3 0.072(7) 0.100(10) 0.124(12) -0.028(7) 0.009(9) -0.022(9)
C2 0.085(8) 0.087(9) 0.115(11) -0.017(7) 0.009(9) -0.012(8)
C1 0.077(7) 0.066(7) 0.101(9) -0.010(5) -0.001(7) 0.002(6)
N1 0.047(4) 0.079(5) 0.066(5) -0.002(4) 0.004(4) -0.013(5)
C6 0.053(4) 0.065(6) 0.061(5) 0.014(4) -0.001(4) -0.013(5)
C7 0.055(5) 0.095(9) 0.109(9) 0.013(6) -0.015(7) -0.024(8)
C8 0.061(6) 0.093(9) 0.096(9) 0.017(6) -0.007(6) -0.011(7)
C9 0.072(6) 0.056(5) 0.057(5) 0.011(4) -0.003(5) -0.001(4)
C10 0.105(10) 0.076(7) 0.062(6) 0.004(7) -0.001(7) 0.000(5)
C11 0.123(11) 0.072(7) 0.053(5) 0.011(7) 0.007(7) 0.009(5)
C16 0.100(10) 0.094(10) 0.117(12) 0.003(9) 0.023(10) 0.035(9)
C15 0.127(16) 0.125(15) 0.18(2) -0.003(13) 0.004(17) 0.065(15)
C14 0.153(18) 0.108(14) 0.112(13) -0.026(13) 0.022(14) 0.012(10)
C13 0.173(19) 0.064(8) 0.105(11) -0.010(11) 0.020(12) 0.005(7)
C12 0.136(13) 0.070(8) 0.083(7) 0.022(8) 0.022(8) 0.013(6)
C17 0.069(6) 0.065(6) 0.073(6) 0.011(5) 0.005(6) -0.001(5)
C18 0.079(8) 0.088(8) 0.055(5) 0.015(6) -0.005(5) -0.005(5)
C19 0.102(12) 0.119(13) 0.133(15) -0.005(10) -0.035(12) -0.031(11)
C20 0.180(19) 0.106(12) 0.074(8) 0.056(13) -0.009(11) -0.024(8)
C21 0.30(4) 0.072(11) 0.17(2) 0.039(15) -0.06(2) -0.043(12)
N2 0.048(4) 0.078(6) 0.072(5) 0.002(4) 0.003(4) -0.011(5)
N3 0.059(4) 0.071(5) 0.064(5) 0.009(4) -0.001(4) -0.005(4)
N4 0.082(6) 0.073(6) 0.061(5) 0.016(5) -0.009(5) -0.015(4)
O1 0.111(7) 0.086(5) 0.072(5) 0.047(5) -0.018(5) -0.008(4)
Pd1 0.0455(3) 0.0578(4) 0.0565(3) 0.0016(3) 0.0020(3) -0.0010(3)
C22 0.089(9) 0.174(18) 0.101(11) -0.006(11) 0.012(9) 0.031(12)
Cl1 0.186(7) 0.284(10) 0.290(11) 0.124(7) 0.111(8) 0.154(9)
Cl2 0.210(7) 0.217(7) 0.130(4) -0.105(7) 0.024(5) -0.039(4)

loop_
_atom_type_symbol
_atom_type_description
_atom_type_scat_dispersion_real
_atom_type_scat_dispersion_imag
_atom_type_scat_source
C C 0.0181 0.0091 'International Tables Vol C Tables 4.2.6.8 and 6.1.1.4'
H H 0.0000 0.0000 'International Tables Vol C Tables 4.2.6.8 and 6.1.1.4'
Br Br -0.6763 1.2805 'International Tables Vol C Tables 4.2.6.8 and 6.1.1.4'
Cl Cl 0.3639 0.7018 'International Tables Vol C Tables 4.2.6.8 and 6.1.1.4'
N N 0.0311 0.0180 'International Tables Vol C Tables 4.2.6.8 and 6.1.1.4'
O O 0.0492 0.0322 'International Tables Vol C Tables 4.2.6.8 and 6.1.1.4'
Pd Pd 0.1215 3.9337 'International Tables Vol C Tables 4.2.6.8 and 6.1.1.4'

loop_
_exptl_crystal_face_index_h
_exptl_crystal_face_index_k
_exptl_crystal_face_index_l
_exptl_crystal_face_perp_dist
0 -8 -1 0.1631
4 -1 7 0.0706
0 8 1 0.1597
-4 0 -7 0.0936
2 -8 2 0.1677
-11 0 2 0.0361
-3 8 -2 0.1568
11 0 -2 0.0246
-11 0 -1 0.0427
11 -1 2 0.0244

loop_
_geom_angle_atom_site_label_1
_geom_angle_atom_site_label_2
_geom_angle_atom_site_label_3
_geom_angle
C4 C5 N1 120.0
N2 C5 C4 127.7(6)
N2 C5 N1 112.3(6)
C5 C4 H4 120.0
C3 C4 C5 120.0
C3 C4 H4 120.0
C4 C3 H3 120.0
C4 C3 C2 120.0
C2 C3 H3 120.0
C3 C2 H2 120.0
C1 C2 C3 120.0
C1 C2 H2 120.0
C2 C1 H1 120.0
C2 C1 N1 120.0
N1 C1 H1 120.0
C5 N1 Pd1 113.4(4)
C1 N1 C5 120.0
C1 N1 Pd1 126.5(4)
N2 C6 N3 105.3(9)
N2 C6 Pd1 112.4(8)
N3 C6 Pd1 142.3(8)
C8 C7 H7 126.7
C8 C7 N2 106.6(11)
N2 C7 H7 126.7
C7 C8 H8 126.2
C7 C8 N3 107.5(11)
N3 C8 H8 126.2
C10 C9 H9 109.0
C17 C9 H9 109.0
C17 C9 C10 109.2(9)
N3 C9 H9 109.0
N3 C9 C10 111.7(9)
N3 C9 C17 108.9(9)
C9 C10 H10A 109.3
C9 C10 H10B 109.3
H10A C10 H10B 107.9
C11 C10 C9 111.7(9)
C11 C10 H10A 109.3
C11 C10 H10B 109.3
C16 C11 C10 119.8(8)
C16 C11 C12 120.0
C12 C11 C10 120.1(8)
C11 C16 H16 120.0
C15 C16 C11 120.0
C15 C16 H16 120.0
C16 C15 H15 120.0
C16 C15 C14 120.0
C14 C15 H15 120.0
C15 C14 H14 120.0
C13 C14 C15 120.0
C13 C14 H14 120.0
C14 C13 H13 120.0
C12 C13 C14 120.0
C12 C13 H13 120.0
C11 C12 H12 120.0
C13 C12 C11 120.0
C13 C12 H12 120.0
N4 C17 C9 118.2(10)
O1 C17 C9 118.6(11)
O1 C17 N4 123.2(11)
H18A C18 H18B 107.5
C19 C18 H18A 108.5
C19 C18 H18B 108.5
N4 C18 H18A 108.5
N4 C18 H18B 108.5
N4 C18 C19 115.2(13)
C18 C19 H19A 109.5
C18 C19 H19B 109.5
C18 C19 H19C 109.5
H19A C19 H19B 109.5
H19A C19 H19C 109.5
H19B C19 H19C 109.5
H20A C20 H20B 108.0
C21 C20 H20A 109.4
C21 C20 H20B 109.4
C21 C20 N4 111.3(17)
N4 C20 H20A 109.4
N4 C20 H20B 109.4
C20 C21 H21A 109.5
C20 C21 H21B 109.5
C20 C21 H21C 109.5
H21A C21 H21B 109.5
H21A C21 H21C 109.5
H21B C21 H21C 109.5
C5 N2 C7 126.3(9)
C6 N2 C5 121.9(9)
C6 N2 C7 111.8(9)
C6 N3 C8 108.7(10)
C6 N3 C9 126.6(9)
C8 N3 C9 124.7(10)
C17 N4 C18 126.4(10)
C17 N4 C20 118.5(11)
C18 N4 C20 115.1(10)
Br2 Pd1 Br1 88.10(4)
N1 Pd1 Br1 93.58(18)
N1 Pd1 Br2 178.31(18)
C6 Pd1 Br1 173.4(3)
C6 Pd1 Br2 98.4(3)
C6 Pd1 N1 79.9(4)
H22A C22 H22B 107.5
Cl1 C22 H22A 108.6
Cl1 C22 H22B 108.6
Cl1 C22 Cl2 114.8(10)
Cl2 C22 H22A 108.6
Cl2 C22 H22B 108.6

loop_
_geom_bond_atom_site_label_1
_geom_bond_atom_site_label_2
_geom_bond_distance
Br1 Pd1 2.4678(12)
Br2 Pd1 2.3849(12)
C5 C4 1.3900
C5 N1 1.3900
C5 N2 1.350(11)
C4 H4 0.9300
C4 C3 1.3900
C3 H3 0.9300
C3 C2 1.3900
C2 H2 0.9300
C2 C1 1.3900
C1 H1 0.9300
C1 N1 1.3900
N1 Pd1 2.052(5)
C6 N2 1.347(13)
C6 N3 1.357(14)
C6 Pd1 1.986(9)
C7 H7 0.9300
C7 C8 1.323(19)
C7 N2 1.387(14)
C8 H8 0.9300
C8 N3 1.429(14)
C9 H9 0.9800
C9 C10 1.554(16)
C9 C17 1.549(14)
C9 N3 1.469(14)
C10 H10A 0.9700
C10 H10B 0.9700
C10 C11 1.516(16)
C11 C16 1.3900
C11 C12 1.3900
C16 H16 0.9300
C16 C15 1.3900
C15 H15 0.9300
C15 C14 1.3900
C14 H14 0.9300
C14 C13 1.3900
C13 H13 0.9300
C13 C12 1.3900
C12 H12 0.9300
C17 N4 1.309(16)
C17 O1 1.229(14)
C18 H18A 0.9700
C18 H18B 0.9700
C18 C19 1.497(19)
C18 N4 1.464(15)
C19 H19A 0.9600
C19 H19B 0.9600
C19 H19C 0.9600
C20 H20A 0.9700
C20 H20B 0.9700
C20 C21 1.46(3)
C20 N4 1.511(16)
C21 H21A 0.9600
C21 H21B 0.9600
C21 H21C 0.9600
C22 H22A 0.9700
C22 H22B 0.9700
C22 Cl1 1.684(19)
C22 Cl2 1.766(19)

loop_
_geom_hbond_atom_site_label_D
_geom_hbond_atom_site_label_H
_geom_hbond_atom_site_label_A
_geom_hbond_site_symmetry_A
_geom_hbond_distance_DH
_geom_hbond_distance_HA
_geom_hbond_distance_DA
_geom_hbond_angle_DHA
C4 H4 Br2 3_466 0.93 2.77 3.540(7) 141
C9 H9 Br2 1_555 0.98 2.57 3.381(12) 141
C16 H16 Br2 1_555 0.93 2.92 3.678(9) 140
C22 H22A Br1 2_665 0.97 2.91 3.836(19) 160
C22 H22B O1 3_566 0.97 2.46 3.40(2) 164

loop_
_geom_torsion_atom_site_label_1
_geom_torsion_atom_site_label_2
_geom_torsion_atom_site_label_3
_geom_torsion_atom_site_label_4
_geom_torsion
C5 C4 C3 C2 0.0
C4 C5 N1 C1 0.0
C4 C5 N1 Pd1 177.8(5)
C4 C5 N2 C6 -178.7(8)
C4 C5 N2 C7 1.6(16)
C4 C3 C2 C1 0.0
C3 C2 C1 N1 0.0
C2 C1 N1 C5 0.0
C2 C1 N1 Pd1 -177.5(6)
N1 C5 C4 C3 0.0
N1 C5 N2 C6 1.3(13)
N1 C5 N2 C7 -178.4(11)
C7 C8 N3 C6 -2.1(16)
C7 C8 N3 C9 177.6(11)
C8 C7 N2 C5 178.6(11)
C8 C7 N2 C6 -1.1(16)
C9 C10 C11 C16 82.4(12)
C9 C10 C11 C12 -94.2(11)
C9 C17 N4 C18 -1.1(19)
C9 C17 N4 C20 -179.7(13)
C10 C9 C17 N4 -139.3(12)
C10 C9 C17 O1 43.3(15)
C10 C9 N3 C6 95.8(12)
C10 C9 N3 C8 -83.8(14)
C10 C11 C16 C15 -176.6(9)
C10 C11 C12 C13 176.6(9)
C11 C16 C15 C14 0.0
C16 C11 C12 C13 0.0
C16 C15 C14 C13 0.0
C15 C14 C13 C12 0.0
C14 C13 C12 C11 0.0
C12 C11 C16 C15 0.0
C17 C9 C10 C11 63.9(13)
C17 C9 N3 C6 -143.5(10)
C17 C9 N3 C8 36.9(15)
C19 C18 N4 C17 95.2(16)
C19 C18 N4 C20 -86.2(17)
C21 C20 N4 C17 -85(2)
C21 C20 N4 C18 96.5(16)
N2 C5 C4 C3 179.9(9)
N2 C5 N1 C1 -180.0(8)
N2 C5 N1 Pd1 -2.1(8)
N2 C6 N3 C8 1.4(13)
N2 C6 N3 C9 -178.3(9)
N2 C7 C8 N3 1.9(16)
N3 C6 N2 C5 -179.9(9)
N3 C6 N2 C7 -0.2(13)
N3 C9 C10 C11 -175.6(9)
N3 C9 C17 N4 98.5(12)
N3 C9 C17 O1 -79.0(13)
O1 C17 N4 C18 176.2(12)
O1 C17 N4 C20 -2(2)
Pd1 C6 N2 C5 0.3(13)
Pd1 C6 N2 C7 180.0(9)
Pd1 C6 N3 C8 -178.9(10)
Pd1 C6 N3 C9 1.4(18)

_cod_database_fobs_code 1552113
